data_9001071
loop_
_publ_author_name
'Ghose, S.'
'Sen Gupta, P. K.'
'Schlemper, E. O.'

_publ_section_title
;
 Leiteite, ZnAs2O4: A novel type of tetrahedral layer structure with arsenite
 chains
;
_journal_name_full 'American Mineralogist'
_journal_page_first 629
_journal_page_last 632
_journal_volume 72
_journal_year 1987
_chemical_formula_sum 'As2 O4 Zn'
_chemical_name_mineral Leiteite
_space_group_IT_number 14
_symmetry_space_group_name_Hall '-P 2ybc'
_symmetry_space_group_name_H-M 'P 1 21/c 1'
_cell_angle_alpha 90
_cell_angle_beta 90.81
_cell_angle_gamma 90
_cell_length_a 4.542
_cell_length_b 5.022
_cell_length_c 17.597
_cell_formula_units_Z 4
_cell_volume 401.346
_database_code_amcsd 0001093
_exptl_crystal_density_diffrn 4.621
_cod_original_formula_sum 'As2 Zn O4'
_cod_database_code 9001071

loop_
_space_group_symop_operation_xyz
x,y,z
x,1/2-y,1/2+z
-x,1/2+y,1/2-z
-x,-y,-z

loop_
_atom_site_aniso_label
_atom_site_aniso_U_11
_atom_site_aniso_U_22
_atom_site_aniso_U_33
_atom_site_aniso_U_12
_atom_site_aniso_U_13
_atom_site_aniso_U_23
As1 0.00620 0.01050 0.02090 -0.00080 -0.00020 -0.00070
As2 0.00420 0.00860 0.02320 0.00040 0.00020 0.00020
Zn 0.00720 0.00950 0.02510 -0.00030 0.00000 0.00030
O1 0.01280 0.01570 0.02660 0.00020 -0.00040 0.00080
O2 0.00220 0.01110 0.02640 0.00070 0.00000 0.00140
O3 0.01390 0.00620 0.04690 -0.00220 -0.00190 -0.00060
O4 0.00840 0.01450 0.03750 -0.00100 0.00110 0.00020

loop_
_atom_site_label
_atom_site_fract_x
_atom_site_fract_y
_atom_site_fract_z
As1 0.99200 0.21360 0.90560
As2 0.48930 0.77510 0.90800
Zn 0.25470 0.48690 0.75110
O1 0.60780 0.11900 0.91110
O2 0.10650 -0.13000 0.91530
O3 0.00700 0.23760 0.80720
O4 0.50900 -0.26160 0.81080

loop_
_cod_related_entry_id
_cod_related_entry_database
_cod_related_entry_code
1 AMCSD 0001093
